data_4037439
loop_
_publ_author_name
'Liu, Yizhou'
'Lindsey, Jonathan S.'

_publ_section_title
;
 Northern-Southern Route to Synthetic Bacteriochlorins.
;
_journal_issue 23
_journal_name_full 'The Journal of organic chemistry'
_journal_page_first 11882
_journal_page_last 11897
_journal_paper_doi 10.1021/acs.joc.6b02334
_journal_volume 81
_journal_year 2016
_chemical_formula_sum 'C23 H27 N O4'
_chemical_formula_weight 381.45
_chemical_melting_point 405
_chemical_name_systematic
;
'4-Carboethoxy-3-ethyl-2-[(4,4-dimethyl-5-oxodihydrofuran-2(3H)-ylidene)(p-tolyl)methyl] pyrrole'
;
_space_group_crystal_system monoclinic
_space_group_IT_number 14
_space_group_name_Hall '-P 2ybc'
_space_group_name_H-M_alt 'P 1 21/c 1'
_atom_sites_solution_hydrogens mixed
_audit_creation_method SHELXL-2013
_cell_angle_alpha 90
_cell_angle_beta 99.3830(10)
_cell_angle_gamma 90
_cell_formula_units_Z 4
_cell_length_a 13.9987(5)
_cell_length_b 9.7515(4)
_cell_length_c 14.8006(6)
_cell_measurement_reflns_used 1215
_cell_measurement_temperature 100.(2)
_cell_measurement_theta_max 18.8903
_cell_measurement_theta_min 2.5051
_cell_volume 1993.37(14)
_computing_cell_refinement 'APEX3 v2015.5-2 (Bruker AXS)'
_computing_data_collection 'Bruker Instrument Service v2013.12.0.0'
_computing_data_reduction 'SAINT V8.34A (Bruker AXS Inc., 2013)'
_computing_structure_refinement 'SHELXL-2013 (Sheldrick, 2013)'
_diffrn_ambient_temperature 100.(2)
_diffrn_detector_area_resol_mean 8.3333
_diffrn_measured_fraction_theta_full 0.999
_diffrn_measured_fraction_theta_max 0.999
_diffrn_measurement_device_type 'Bruker-Nonius X8 Kappa APEX II'
_diffrn_measurement_method 'phi and omega scans'
_diffrn_radiation_monochromator graphite
_diffrn_radiation_type MoK\a
_diffrn_radiation_wavelength 0.71073
_diffrn_reflns_av_R_equivalents 0.0279
_diffrn_reflns_av_unetI/netI 0.0179
_diffrn_reflns_limit_h_max 18
_diffrn_reflns_limit_h_min -20
_diffrn_reflns_limit_k_max 14
_diffrn_reflns_limit_k_min -14
_diffrn_reflns_limit_l_max 21
_diffrn_reflns_limit_l_min -21
_diffrn_reflns_number 45906
_diffrn_reflns_theta_full 31.53
_diffrn_reflns_theta_max 31.53
_diffrn_reflns_theta_min 2.51
_diffrn_source 'fine-focus sealed tube'
_exptl_absorpt_coefficient_mu 0.086
_exptl_absorpt_correction_T_max 0.98
_exptl_absorpt_correction_T_min 0.94
_exptl_absorpt_correction_type multi-scan
_exptl_absorpt_process_details 'SADABS V2014/5 (Bruker AXS Inc.)'
_exptl_crystal_colour colourless
_exptl_crystal_density_diffrn 1.271
_exptl_crystal_density_method 'not measured'
_exptl_crystal_description plate
_exptl_crystal_F_000 816
_exptl_crystal_size_max 0.434
_exptl_crystal_size_mid 0.258
_exptl_crystal_size_min 0.186
_refine_diff_density_max 1.005
_refine_diff_density_min -0.264
_refine_ls_extinction_method none
_refine_ls_goodness_of_fit_ref 1.044
_refine_ls_hydrogen_treatment mixed
_refine_ls_matrix_type full
_refine_ls_number_parameters 261
_refine_ls_number_reflns 6644
_refine_ls_number_restraints 0
_refine_ls_restrained_S_all 1.044
_refine_ls_R_factor_all 0.0522
_refine_ls_R_factor_gt 0.0437
_refine_ls_shift/su_max 0.001
_refine_ls_shift/su_mean 0.000
_refine_ls_structure_factor_coef Fsqd
_refine_ls_weighting_details
;

w=1/[\s^2^(Fo^2^)+(0.0634P)^2^+0.8521P]
where P=(Fo^2^+2Fc^2^)/3
;
_refine_ls_weighting_scheme calc
_refine_ls_wR_factor_gt 0.1141
_refine_ls_wR_factor_ref 0.1205
_reflns_number_gt 5705
_reflns_number_total 6644
_reflns_threshold_expression 'I > 2\s(I)'
_cod_data_source_file jo6b02334_si_002.cif
_cod_data_source_block global
_cod_database_code 4037439

loop_
_space_group_symop_operation_xyz
'x, y, z'
'-x, y+1/2, -z+1/2'
'-x, -y, -z'
'x, -y-1/2, z-1/2'

loop_
_atom_site_type_symbol
_atom_site_label
_atom_site_fract_x
_atom_site_fract_y
_atom_site_fract_z
_atom_site_U_iso_or_equiv
_atom_site_adp_type
_atom_site_calc_flag
_atom_site_refinement_flags_adp
_atom_site_refinement_flags_posn
_atom_site_occupancy
O O1 0.34339(5) 0.58365(7) 0.11300(5) 0.01445(14) Uani d . . 1
O O2 0.29610(6) 0.75672(8) 0.01416(5) 0.01627(15) Uani d . . 1
O O3 0.08608(5) 1.13274(8) 0.39811(5) 0.01656(15) Uani d . . 1
O O4 -0.05752(6) 1.15392(9) 0.44570(6) 0.02574(19) Uani d . . 1
N N1 0.28148(6) 0.81667(8) 0.32029(5) 0.01090(14) Uani d . . 1
H H1 0.2845(10) 0.8048(15) 0.3772(10) 0.013 Uiso d U . 1
C C1 0.30542(6) 0.72318(9) 0.26026(6) 0.01082(16) Uani d . . 1
H H1A 0.3291 0.6332 0.2749 0.013 Uiso calc U R 1
C C2 0.28940(6) 0.78149(9) 0.17363(6) 0.00997(15) Uani d . . 1
C C3 0.25415(6) 0.91823(9) 0.18242(6) 0.01007(16) Uani d . . 1
C C4 0.25006(6) 0.93599(9) 0.27410(6) 0.01022(15) Uani d . . 1
C C5 0.21686(7) 1.05486(9) 0.32284(6) 0.01110(16) Uani d . . 1
C C6 0.12933(7) 1.03727(10) 0.34725(6) 0.01271(17) Uani d . . 1
C C7 0.06169(7) 0.91708(10) 0.32646(7) 0.01487(17) Uani d . . 1
H H7A 0.0755 0.845 0.3739 0.018 Uiso calc U R 1
H H7B 0.0659 0.877 0.2658 0.018 Uiso calc U R 1
C C8 -0.03744(7) 0.98331(10) 0.32749(7) 0.01613(18) Uani d . . 1
C C9 -0.01038(7) 1.09646(11) 0.39735(8) 0.01790(19) Uani d . . 1
C C10 0.30822(6) 0.71050(9) 0.09180(6) 0.01118(16) Uani d . . 1
C C11 0.36517(9) 0.50008(11) 0.03848(7) 0.0197(2) Uani d . . 1
H H11A 0.4103 0.5489 0.0046 0.024 Uiso calc U R 1
H H11B 0.3052 0.479 -0.0046 0.024 Uiso calc U R 1
C C12 0.41102(9) 0.36981(11) 0.07984(8) 0.0218(2) Uani d . . 1
H H12A 0.471 0.392 0.1214 0.033 Uiso calc U R 1
H H12B 0.4257 0.3095 0.031 0.033 Uiso calc U R 1
H H12C 0.3661 0.3233 0.1141 0.033 Uiso calc U R 1
C C13 0.22478(7) 1.02395(10) 0.10970(6) 0.01322(17) Uani d . . 1
H H13A 0.2745 1.0279 0.0692 0.016 Uiso calc U R 1
H H13B 0.2227 1.1148 0.1391 0.016 Uiso calc U R 1
C C14 0.12645(8) 0.99539(12) 0.05147(8) 0.0218(2) Uani d . . 1
H H14A 0.1292 0.9087 0.0185 0.033 Uiso calc U R 1
H H14B 0.11 1.0701 0.0074 0.033 Uiso calc U R 1
H H14C 0.077 0.989 0.0911 0.033 Uiso calc U R 1
C C15 -0.11464(8) 0.88754(12) 0.35348(8) 0.0229(2) Uani d . . 1
H H15A -0.0901 0.8431 0.4121 0.034 Uiso calc U R 1
H H15B -0.1306 0.8175 0.3059 0.034 Uiso calc U R 1
H H15C -0.1729 0.9404 0.3592 0.034 Uiso calc U R 1
C C16 -0.07256(8) 1.05340(12) 0.23489(8) 0.0225(2) Uani d . . 1
H H16A -0.1307 1.1075 0.2389 0.034 Uiso calc U R 1
H H16B -0.0877 0.9835 0.1872 0.034 Uiso calc U R 1
H H16C -0.0216 1.1139 0.2197 0.034 Uiso calc U R 1
C C17 0.28268(6) 1.17427(9) 0.34087(6) 0.01122(16) Uani d . . 1
C C18 0.25897(7) 1.29697(10) 0.38113(6) 0.01294(17) Uani d . . 1
H H18 0.1975 1.306 0.3998 0.016 Uiso calc U R 1
C C19 0.32347(7) 1.40516(9) 0.39410(6) 0.01231(16) Uani d . . 1
H H19 0.305 1.4876 0.4208 0.015 Uiso calc U R 1
C C20 0.41597(7) 1.39634(10) 0.36878(7) 0.01464(17) Uani d . . 1
C C21 0.44001(7) 1.27377(11) 0.32967(7) 0.01678(18) Uani d . . 1
H H21 0.502 1.2643 0.3122 0.02 Uiso calc U R 1
C C22 0.37535(7) 1.16557(10) 0.31584(7) 0.01496(17) Uani d . . 1
H H22 0.3939 1.0835 0.2888 0.018 Uiso calc U R 1
C C23 0.48736(8) 1.51291(12) 0.38189(8) 0.0215(2) Uani d . . 1
H H23A 0.55 1.4794 0.4134 0.032 Uiso calc U R 1
H H23B 0.4635 1.5849 0.4187 0.032 Uiso calc U R 1
H H23C 0.4951 1.5504 0.3221 0.032 Uiso calc U R 1

loop_
_atom_site_aniso_label
_atom_site_aniso_U_11
_atom_site_aniso_U_22
_atom_site_aniso_U_33
_atom_site_aniso_U_12
_atom_site_aniso_U_13
_atom_site_aniso_U_23
O1 0.0228(3) 0.0109(3) 0.0100(3) 0.0045(2) 0.0037(3) -0.0017(2)
O2 0.0250(4) 0.0155(3) 0.0087(3) 0.0037(3) 0.0042(3) -0.0003(2)
O3 0.0130(3) 0.0159(3) 0.0226(4) -0.0014(2) 0.0083(3) -0.0075(3)
O4 0.0187(4) 0.0252(4) 0.0362(5) 0.0005(3) 0.0129(3) -0.0088(3)
N1 0.0147(3) 0.0115(3) 0.0067(3) 0.0027(3) 0.0026(3) 0.0007(3)
C1 0.0132(4) 0.0105(4) 0.0091(4) 0.0019(3) 0.0029(3) 0.0003(3)
C2 0.0120(4) 0.0104(4) 0.0078(3) 0.0013(3) 0.0025(3) -0.0006(3)
C3 0.0113(4) 0.0104(4) 0.0085(4) 0.0010(3) 0.0017(3) 0.0003(3)
C4 0.0117(4) 0.0100(4) 0.0091(4) 0.0020(3) 0.0021(3) 0.0001(3)
C5 0.0123(4) 0.0112(4) 0.0098(4) 0.0010(3) 0.0019(3) -0.0012(3)
C6 0.0133(4) 0.0121(4) 0.0130(4) 0.0008(3) 0.0030(3) -0.0030(3)
C7 0.0142(4) 0.0123(4) 0.0184(4) -0.0010(3) 0.0039(3) -0.0028(3)
C8 0.0121(4) 0.0154(4) 0.0213(5) -0.0018(3) 0.0040(3) -0.0028(3)
C9 0.0140(4) 0.0173(4) 0.0235(5) -0.0014(3) 0.0062(4) -0.0025(4)
C10 0.0128(4) 0.0109(4) 0.0100(4) 0.0005(3) 0.0025(3) -0.0014(3)
C11 0.0319(5) 0.0155(4) 0.0114(4) 0.0089(4) 0.0033(4) -0.0040(3)
C12 0.0314(6) 0.0149(4) 0.0186(5) 0.0081(4) 0.0020(4) -0.0021(4)
C13 0.0169(4) 0.0124(4) 0.0102(4) 0.0020(3) 0.0017(3) 0.0022(3)
C14 0.0200(5) 0.0246(5) 0.0184(5) 0.0007(4) -0.0042(4) 0.0073(4)
C15 0.0175(5) 0.0241(5) 0.0279(5) -0.0076(4) 0.0062(4) -0.0017(4)
C16 0.0177(5) 0.0221(5) 0.0265(5) -0.0005(4) -0.0002(4) 0.0032(4)
C17 0.0117(4) 0.0124(4) 0.0097(4) 0.0001(3) 0.0019(3) 0.0006(3)
C18 0.0134(4) 0.0124(4) 0.0135(4) 0.0000(3) 0.0037(3) 0.0001(3)
C19 0.0159(4) 0.0111(4) 0.0104(4) 0.0008(3) 0.0033(3) 0.0008(3)
C20 0.0141(4) 0.0159(4) 0.0134(4) -0.0022(3) 0.0006(3) 0.0034(3)
C21 0.0119(4) 0.0217(5) 0.0170(4) -0.0009(3) 0.0032(3) 0.0006(4)
C22 0.0131(4) 0.0167(4) 0.0154(4) 0.0016(3) 0.0032(3) -0.0023(3)
C23 0.0164(4) 0.0226(5) 0.0243(5) -0.0073(4) -0.0004(4) 0.0053(4)

loop_
_atom_type_symbol
_atom_type_description
_atom_type_scat_dispersion_real
_atom_type_scat_dispersion_imag
_atom_type_scat_source
C C 0.0033 0.0016 'International Tables Vol C Tables 4.2.6.8 and 6.1.1.4'
H H 0.0000 0.0000 'International Tables Vol C Tables 4.2.6.8 and 6.1.1.4'
N N 0.0061 0.0033 'International Tables Vol C Tables 4.2.6.8 and 6.1.1.4'
O O 0.0106 0.0060 'International Tables Vol C Tables 4.2.6.8 and 6.1.1.4'

loop_
_geom_angle_atom_site_label_1
_geom_angle_atom_site_label_2
_geom_angle_atom_site_label_3
_geom_angle
C10 O1 C11 117.03(7)
C9 O3 C6 109.33(8)
C1 N1 C4 109.57(7)
C1 N1 H1 125.8(10)
C4 N1 H1 124.6(10)
N1 C1 C2 108.11(8)
N1 C1 H1A 125.9
C2 C1 H1A 125.9
C1 C2 C3 107.65(7)
C1 C2 C10 123.38(8)
C3 C2 C10 128.96(8)
C4 C3 C2 106.03(8)
C4 C3 C13 124.75(8)
C2 C3 C13 129.21(8)
C3 C4 N1 108.64(8)
C3 C4 C5 130.18(8)
N1 C4 C5 121.16(8)
C6 C5 C4 113.81(8)
C6 C5 C17 128.27(8)
C4 C5 C17 117.90(8)
C5 C6 O3 123.68(8)
C5 C6 C7 127.92(8)
O3 C6 C7 108.40(8)
C6 C7 C8 102.12(8)
C6 C7 H7A 111.3
C8 C7 H7A 111.3
C6 C7 H7B 111.3
C8 C7 H7B 111.3
H7A C7 H7B 109.2
C9 C8 C15 112.46(9)
C9 C8 C7 100.80(8)
C15 C8 C7 115.12(9)
C9 C8 C16 106.98(9)
C15 C8 C16 111.11(9)
C7 C8 C16 109.67(8)
O4 C9 O3 120.47(10)
O4 C9 C8 130.62(10)
O3 C9 C8 108.90(8)
O2 C10 O1 123.16(8)
O2 C10 C2 126.27(9)
O1 C10 C2 110.56(8)
O1 C11 C12 107.13(8)
O1 C11 H11A 110.3
C12 C11 H11A 110.3
O1 C11 H11B 110.3
C12 C11 H11B 110.3
H11A C11 H11B 108.5
C11 C12 H12A 109.5
C11 C12 H12B 109.5
H12A C12 H12B 109.5
C11 C12 H12C 109.5
H12A C12 H12C 109.5
H12B C12 H12C 109.5
C3 C13 C14 113.37(8)
C3 C13 H13A 108.9
C14 C13 H13A 108.9
C3 C13 H13B 108.9
C14 C13 H13B 108.9
H13A C13 H13B 107.7
C13 C14 H14A 109.5
C13 C14 H14B 109.5
H14A C14 H14B 109.5
C13 C14 H14C 109.5
H14A C14 H14C 109.5
H14B C14 H14C 109.5
C8 C15 H15A 109.5
C8 C15 H15B 109.5
H15A C15 H15B 109.5
C8 C15 H15C 109.5
H15A C15 H15C 109.5
H15B C15 H15C 109.5
C8 C16 H16A 109.5
C8 C16 H16B 109.5
H16A C16 H16B 109.5
C8 C16 H16C 109.5
H16A C16 H16C 109.5
H16B C16 H16C 109.5
C18 C17 C22 117.11(8)
C18 C17 C5 124.36(8)
C22 C17 C5 118.53(8)
C19 C18 C17 121.11(9)
C19 C18 H18 119.4
C17 C18 H18 119.4
C18 C19 C20 121.66(9)
C18 C19 H19 119.2
C20 C19 H19 119.2
C21 C20 C19 117.26(9)
C21 C20 C23 120.08(9)
C19 C20 C23 122.66(9)
C22 C21 C20 121.28(9)
C22 C21 H21 119.4
C20 C21 H21 119.4
C21 C22 C17 121.57(9)
C21 C22 H22 119.2
C17 C22 H22 119.2
C20 C23 H23A 109.5
C20 C23 H23B 109.5
H23A C23 H23B 109.5
C20 C23 H23C 109.5
H23A C23 H23C 109.5
H23B C23 H23C 109.5

loop_
_geom_bond_atom_site_label_1
_geom_bond_atom_site_label_2
_geom_bond_distance
O1 C10 1.3493(11)
O1 C11 1.4433(12)
O2 C10 1.2202(11)
O3 C9 1.3943(12)
O3 C6 1.3958(11)
O4 C9 1.1897(13)
N1 C1 1.3526(11)
N1 C4 1.3845(11)
N1 H1 0.844(14)
C1 C2 1.3871(12)
C1 H1A 0.95
C2 C3 1.4350(12)
C2 C10 1.4558(12)
C3 C4 1.3783(12)
C3 C13 1.4986(12)
C4 C5 1.4796(12)
C5 C6 1.3438(12)
C5 C17 1.4819(13)
C6 C7 1.5067(13)
C7 C8 1.5329(14)
C7 H7A 0.99
C7 H7B 0.99
C8 C9 1.5173(15)
C8 C15 1.5244(14)
C8 C16 1.5387(16)
C11 C12 1.5073(15)
C11 H11A 0.99
C11 H11B 0.99
C12 H12A 0.98
C12 H12B 0.98
C12 H12C 0.98
C13 C14 1.5259(14)
C13 H13A 0.99
C13 H13B 0.99
C14 H14A 0.98
C14 H14B 0.98
C14 H14C 0.98
C15 H15A 0.98
C15 H15B 0.98
C15 H15C 0.98
C16 H16A 0.98
C16 H16B 0.98
C16 H16C 0.98
C17 C18 1.4005(13)
C17 C22 1.4086(13)
C18 C19 1.3815(13)
C18 H18 0.95
C19 C20 1.4080(13)
C19 H19 0.95
C20 C21 1.3930(14)
C20 C23 1.5052(14)
C21 C22 1.3835(14)
C21 H21 0.95
C22 H22 0.95
C23 H23A 0.98
C23 H23B 0.98
C23 H23C 0.98

loop_
_geom_hbond_atom_site_label_D
_geom_hbond_atom_site_label_H
_geom_hbond_atom_site_label_A
_geom_hbond_site_symmetry_A
_geom_hbond_distance_DH
_geom_hbond_distance_HA
_geom_hbond_distance_DA
_geom_hbond_angle_DHA
N1 H1 O2 4_576 0.844(14) 2.095(14) 2.9320(10) 171.1(14)

loop_
_geom_torsion_atom_site_label_1
_geom_torsion_atom_site_label_2
_geom_torsion_atom_site_label_3
_geom_torsion_atom_site_label_4
_geom_torsion
C4 N1 C1 C2 -0.12(10)
N1 C1 C2 C3 0.25(10)
N1 C1 C2 C10 179.41(8)
C1 C2 C3 C4 -0.28(10)
C10 C2 C3 C4 -179.38(9)
C1 C2 C3 C13 -179.21(9)
C10 C2 C3 C13 1.69(16)
C2 C3 C4 N1 0.21(10)
C13 C3 C4 N1 179.20(8)
C2 C3 C4 C5 -178.18(9)
C13 C3 C4 C5 0.81(16)
C1 N1 C4 C3 -0.06(10)
C1 N1 C4 C5 178.50(8)
C3 C4 C5 C6 104.43(12)
N1 C4 C5 C6 -73.78(11)
C3 C4 C5 C17 -77.14(13)
N1 C4 C5 C17 104.65(10)
C4 C5 C6 O3 176.42(8)
C17 C5 C6 O3 -1.81(16)
C4 C5 C6 C7 -3.56(14)
C17 C5 C6 C7 178.21(9)
C9 O3 C6 C5 169.10(9)
C9 O3 C6 C7 -10.92(11)
C5 C6 C7 C8 -152.88(10)
O3 C6 C7 C8 27.14(10)
C6 C7 C8 C9 -31.03(10)
C6 C7 C8 C15 -152.29(9)
C6 C7 C8 C16 81.54(10)
C6 O3 C9 O4 170.63(10)
C6 O3 C9 C8 -10.55(11)
C15 C8 C9 O4 -31.58(17)
C7 C8 C9 O4 -154.72(13)
C16 C8 C9 O4 90.67(14)
C15 C8 C9 O3 149.75(9)
C7 C8 C9 O3 26.62(11)
C16 C8 C9 O3 -87.99(10)
C11 O1 C10 O2 -1.30(14)
C11 O1 C10 C2 179.67(8)
C1 C2 C10 O2 -179.54(9)
C3 C2 C10 O2 -0.57(16)
C1 C2 C10 O1 -0.54(12)
C3 C2 C10 O1 178.43(9)
C10 O1 C11 C12 175.16(9)
C4 C3 C13 C14 -103.38(11)
C2 C3 C13 C14 75.36(12)
C6 C5 C17 C18 -5.90(15)
C4 C5 C17 C18 175.93(8)
C6 C5 C17 C22 174.41(10)
C4 C5 C17 C22 -3.76(13)
C22 C17 C18 C19 1.05(14)
C5 C17 C18 C19 -178.64(9)
C17 C18 C19 C20 -0.92(14)
C18 C19 C20 C21 0.19(14)
C18 C19 C20 C23 179.78(9)
C19 C20 C21 C22 0.37(15)
C23 C20 C21 C22 -179.23(9)
C20 C21 C22 C17 -0.21(16)
C18 C17 C22 C21 -0.50(14)
C5 C17 C22 C21 179.21(9)
